data_4083461
loop_
_publ_author_name
'Au, Richard H. W.'
'Fraser, Christopher S. A.'
'Eisler, Dana J.'
'Jennings, Michael C.'
'Puddephatt, Richard J.'

_publ_section_title
;
 Binuclear Organoplatinum(IV) Complexes with Bridging Xylenediyl Groups:
 Formation of Supramolecular Polymers through Hydrogen Bonding
;
_journal_issue 6
_journal_name_full Organometallics
_journal_page_first 1719
_journal_paper_doi 10.1021/om800889j
_journal_volume 28
_journal_year 2009
_chemical_formula_sum 'C50 H70 Br2 Cl6 N4 Pt2'
_chemical_formula_weight 1489.80
_chemical_name_systematic
; 
 ? 
;
_space_group_IT_number 14
_symmetry_cell_setting monoclinic
_symmetry_space_group_name_Hall '-P 2ybc'
_symmetry_space_group_name_H-M 'P 1 21/c 1'
_atom_sites_solution_hydrogens geom
_atom_sites_solution_primary patterson
_atom_sites_solution_secondary difmap
_audit_creation_method SHELXL-97
_cell_angle_alpha 90.00
_cell_angle_beta 101.8850(10)
_cell_angle_gamma 90.00
_cell_formula_units_Z 4
_cell_length_a 22.8632(5)
_cell_length_b 19.7421(5)
_cell_length_c 13.0706(2)
_cell_measurement_temperature 200(2)
_cell_volume 5773.2(2)
_computing_cell_refinement 'Nonius DENZO'
_computing_data_collection 'Nonius COLLECT'
_computing_data_reduction 'Nonius DENZO'
_computing_molecular_graphics 'Bruker SHELXTL'
_computing_publication_material 'Bruker SHELXTL'
_computing_structure_refinement 'SHELXL-97 (Sheldrick, 1997)'
_computing_structure_solution 'SHELXS-97 (Sheldrick, 1990)'
_diffrn_ambient_temperature 200(2)
_diffrn_measured_fraction_theta_full 0.997
_diffrn_measured_fraction_theta_max 0.997
_diffrn_measurement_device_type 'Nonius Kappa CCD'
_diffrn_measurement_method 'phi/omega scans'
_diffrn_radiation_monochromator graphite
_diffrn_radiation_source 'fine-focus sealed tube'
_diffrn_radiation_type MoK\a
_diffrn_radiation_wavelength 0.71073
_diffrn_reflns_av_R_equivalents 0.062
_diffrn_reflns_av_sigmaI/netI 0.0731
_diffrn_reflns_limit_h_max 29
_diffrn_reflns_limit_h_min -29
_diffrn_reflns_limit_k_max 23
_diffrn_reflns_limit_k_min -25
_diffrn_reflns_limit_l_max 16
_diffrn_reflns_limit_l_min -16
_diffrn_reflns_number 51252
_diffrn_reflns_theta_full 27.51
_diffrn_reflns_theta_max 27.51
_diffrn_reflns_theta_min 2.61
_exptl_absorpt_coefficient_mu 6.538
_exptl_absorpt_correction_T_max 0.3547
_exptl_absorpt_correction_T_min 0.1796
_exptl_absorpt_correction_type integration
_exptl_crystal_colour block
_exptl_crystal_density_diffrn 1.714
_exptl_crystal_density_method 'not measured'
_exptl_crystal_description colourless
_exptl_crystal_F_000 2904
_exptl_crystal_size_max 0.40
_exptl_crystal_size_mid 0.25
_exptl_crystal_size_min 0.20
_refine_diff_density_max 1.184
_refine_diff_density_min -1.944
_refine_diff_density_rms 0.145
_refine_ls_extinction_method none
_refine_ls_goodness_of_fit_ref 0.974
_refine_ls_hydrogen_treatment mixed
_refine_ls_matrix_type full
_refine_ls_number_parameters 574
_refine_ls_number_reflns 13228
_refine_ls_number_restraints 0
_refine_ls_restrained_S_all 0.974
_refine_ls_R_factor_all 0.0823
_refine_ls_R_factor_gt 0.0420
_refine_ls_shift/su_max 0.002
_refine_ls_shift/su_mean 0.000
_refine_ls_structure_factor_coef Fsqd
_refine_ls_weighting_details 'calc w=1/[\s^2^(Fo^2^)+(0.0555P)^2^+0.0000P] where P=(Fo^2^+2Fc^2^)/3'
_refine_ls_weighting_scheme calc
_refine_ls_wR_factor_gt 0.1026
_refine_ls_wR_factor_ref 0.1135
_reflns_number_gt 8142
_reflns_number_total 13228
_reflns_threshold_expression >2sigma(I)
_cod_data_source_file om800889j_si_001.cif
_cod_data_source_block 3.2CHCl3
_cod_depositor_comments
;
The following automatic conversions were performed:

'_symmetry_cell_setting' value 'Monoclinic' changed to 'monoclinic'
according to
/usr/data/users/saulius/automatic-downloads/retrospective/ACS/lib/dictionaries/cif_core.dic
dictionary named 'cif_core.dic' version 2.4.2 from 2011-04-26.

Automatic conversion script
Id: cif_fix_values 2281 2013-09-26 08:29:07Z andrius 
;
_cod_original_sg_symbol_H-M P2(1)/c
_cod_database_code 4083461

loop_
_symmetry_equiv_pos_as_xyz
'x, y, z'
'-x, y+1/2, -z+1/2'
'-x, -y, -z'
'x, -y-1/2, z-1/2'

loop_
_atom_site_label
_atom_site_type_symbol
_atom_site_fract_x
_atom_site_fract_y
_atom_site_fract_z
_atom_site_U_iso_or_equiv
_atom_site_adp_type
_atom_site_occupancy
_atom_site_symmetry_multiplicity
_atom_site_calc_flag
_atom_site_refinement_flags
_atom_site_disorder_assembly
_atom_site_disorder_group
Pt1 Pt 1.248224(10) 0.304948(12) -0.221802(16) 0.02983(8) Uani 1 1 d . . .
Br1 Br 1.28592(3) 0.18140(4) -0.19503(5) 0.04922(19) Uani 1 1 d . . .
C1A C 1.1814(3) 0.2856(4) -0.1429(5) 0.0440(17) Uani 1 1 d . . .
H1AA H 1.1579 0.3269 -0.1404 0.066 Uiso 1 1 calc R . .
H1AB H 1.1989 0.2709 -0.0716 0.066 Uiso 1 1 calc R . .
H1AC H 1.1554 0.2498 -0.1790 0.066 Uiso 1 1 calc R . .
C2A C 1.1874(3) 0.2797(3) -0.3550(4) 0.0401(16) Uani 1 1 d . . .
H2AA H 1.1653 0.3203 -0.3837 0.060 Uiso 1 1 calc R . .
H2AB H 1.1595 0.2459 -0.3381 0.060 Uiso 1 1 calc R . .
H2AC H 1.2085 0.2610 -0.4067 0.060 Uiso 1 1 calc R . .
C3A C 1.2149(3) 0.4030(3) -0.2493(5) 0.0438(17) Uani 1 1 d . . .
H3AA H 1.2241 0.4194 -0.3158 0.053 Uiso 1 1 calc R . .
H3AB H 1.1709 0.4015 -0.2581 0.053 Uiso 1 1 calc R . .
C1A1 C 1.2391(3) 0.4525(3) -0.1652(5) 0.0391(15) Uani 1 1 d . . .
C1A2 C 1.2934(3) 0.4853(3) -0.1601(5) 0.0438(17) Uani 1 1 d . . .
H1AD H 1.3162 0.4759 -0.2116 0.053 Uiso 1 1 calc R . .
C1A3 C 1.3152(3) 0.5322(3) -0.0800(5) 0.0485(18) Uani 1 1 d . . .
H1AE H 1.3527 0.5534 -0.0783 0.058 Uiso 1 1 calc R . .
C1A4 C 1.2841(3) 0.5482(3) -0.0048(5) 0.0430(16) Uani 1 1 d . . .
C1A5 C 1.2300(3) 0.5143(4) -0.0070(5) 0.0476(18) Uani 1 1 d . . .
H1AF H 1.2079 0.5233 0.0455 0.057 Uiso 1 1 calc R . .
C1A6 C 1.2084(3) 0.4676(4) -0.0858(5) 0.0496(18) Uani 1 1 d . . .
H1AG H 1.1717 0.4452 -0.0855 0.060 Uiso 1 1 calc R . .
N1N1 N 1.3178(2) 0.3337(2) -0.0912(3) 0.0295(11) Uani 1 1 d . . .
C1N2 C 1.3110(3) 0.3437(3) 0.0083(4) 0.0350(15) Uani 1 1 d . . .
H1NA H 1.2734 0.3343 0.0252 0.042 Uiso 1 1 calc R . .
C1N3 C 1.3561(3) 0.3666(3) 0.0842(4) 0.0387(16) Uani 1 1 d . . .
H1NB H 1.3495 0.3728 0.1530 0.046 Uiso 1 1 calc R . .
C1N4 C 1.4125(3) 0.3814(3) 0.0629(4) 0.0295(13) Uani 1 1 d . . .
C1N5 C 1.4186(3) 0.3698(3) -0.0378(4) 0.0317(14) Uani 1 1 d . . .
H1NC H 1.4560 0.3785 -0.0559 0.038 Uiso 1 1 calc R . .
C1N6 C 1.3724(2) 0.3461(3) -0.1134(4) 0.0278(13) Uani 1 1 d . . .
C4A C 1.4616(3) 0.4090(4) 0.1484(4) 0.0429(17) Uani 1 1 d . . .
C5A C 1.4433(3) 0.4808(4) 0.1782(6) 0.081(3) Uani 1 1 d . . .
H5AA H 1.4046 0.4785 0.1990 0.121 Uiso 1 1 calc R . .
H5AB H 1.4402 0.5110 0.1178 0.121 Uiso 1 1 calc R . .
H5AC H 1.4735 0.4983 0.2364 0.121 Uiso 1 1 calc R . .
C6A C 1.4701(4) 0.3621(4) 0.2437(5) 0.077(3) Uani 1 1 d . . .
H6AA H 1.4321 0.3574 0.2666 0.115 Uiso 1 1 calc R . .
H6AB H 1.5002 0.3814 0.3006 0.115 Uiso 1 1 calc R . .
H6AC H 1.4835 0.3175 0.2249 0.115 Uiso 1 1 calc R . .
C7A C 1.5208(3) 0.4142(4) 0.1157(5) 0.063(2) Uani 1 1 d . . .
H7AA H 1.5332 0.3693 0.0966 0.095 Uiso 1 1 calc R . .
H7AB H 1.5509 0.4322 0.1739 0.095 Uiso 1 1 calc R . .
H7AC H 1.5170 0.4447 0.0555 0.095 Uiso 1 1 calc R . .
N2N1 N 1.3239(2) 0.3239(2) -0.2917(3) 0.0296(11) Uani 1 1 d . . .
C2N2 C 1.3255(3) 0.3178(3) -0.3942(4) 0.0326(15) Uani 1 1 d . . .
H2NA H 1.2892 0.3082 -0.4421 0.039 Uiso 1 1 calc R . .
C2N3 C 1.3761(3) 0.3246(3) -0.4325(4) 0.0339(14) Uani 1 1 d . . .
H2NB H 1.3744 0.3213 -0.5056 0.041 Uiso 1 1 calc R . .
C2N4 C 1.4305(2) 0.3364(3) -0.3643(4) 0.0293(13) Uani 1 1 d . . .
C2N5 C 1.4287(3) 0.3421(3) -0.2587(4) 0.0315(14) Uani 1 1 d . . .
H2NC H 1.4647 0.3501 -0.2092 0.038 Uiso 1 1 calc R . .
C2N6 C 1.3763(2) 0.3366(3) -0.2249(4) 0.0286(13) Uani 1 1 d . . .
C8A C 1.4876(3) 0.3458(3) -0.4072(4) 0.0344(15) Uani 1 1 d . . .
C9A C 1.4835(3) 0.4163(3) -0.4560(5) 0.0486(18) Uani 1 1 d . . .
H9AA H 1.4799 0.4502 -0.4028 0.073 Uiso 1 1 calc R . .
H9AB H 1.4483 0.4187 -0.5133 0.073 Uiso 1 1 calc R . .
H9AC H 1.5196 0.4252 -0.4832 0.073 Uiso 1 1 calc R . .
C10A C 1.5444(3) 0.3400(4) -0.3208(5) 0.0439(17) Uani 1 1 d . . .
H10A H 1.5466 0.2946 -0.2900 0.066 Uiso 1 1 calc R . .
H10B H 1.5431 0.3739 -0.2666 0.066 Uiso 1 1 calc R . .
H10C H 1.5796 0.3479 -0.3509 0.066 Uiso 1 1 calc R . .
C11A C 1.4919(3) 0.2916(3) -0.4892(5) 0.0469(18) Uani 1 1 d . . .
H11A H 1.4938 0.2467 -0.4567 0.070 Uiso 1 1 calc R . .
H11B H 1.5280 0.2992 -0.5170 0.070 Uiso 1 1 calc R . .
H11C H 1.4566 0.2942 -0.5462 0.070 Uiso 1 1 calc R . .
Pt2 Pt 1.269472(10) 0.696540(12) 0.014968(17) 0.03040(8) Uani 1 1 d . . .
Br2 Br 1.22607(3) 0.81279(4) -0.05252(6) 0.0548(2) Uani 1 1 d . . .
C1B C 1.3179(3) 0.7372(3) 0.1504(4) 0.0448(18) Uani 1 1 d . . .
H1BA H 1.3401 0.7012 0.1933 0.067 Uiso 1 1 calc R . .
H1BB H 1.2907 0.7591 0.1892 0.067 Uiso 1 1 calc R . .
H1BC H 1.3460 0.7708 0.1335 0.067 Uiso 1 1 calc R . .
C2B C 1.3444(3) 0.7132(4) -0.0448(5) 0.0457(18) Uani 1 1 d . . .
H2BA H 1.3712 0.6741 -0.0296 0.069 Uiso 1 1 calc R . .
H2BB H 1.3650 0.7539 -0.0126 0.069 Uiso 1 1 calc R . .
H2BC H 1.3328 0.7196 -0.1206 0.069 Uiso 1 1 calc R . .
C3B C 1.3031(3) 0.6023(3) 0.0718(5) 0.0433(17) Uani 1 1 d . . .
H3BA H 1.3473 0.6043 0.0891 0.052 Uiso 1 1 calc R . .
H3BB H 1.2891 0.5919 0.1368 0.052 Uiso 1 1 calc R . .
N3N1 N 1.1868(2) 0.6799(2) 0.0654(4) 0.0333(12) Uani 1 1 d . . .
C3N2 C 1.1764(3) 0.6900(3) 0.1616(5) 0.0384(16) Uani 1 1 d . . .
H3NA H 1.2092 0.7022 0.2156 0.046 Uiso 1 1 calc R . .
C3N3 C 1.1222(3) 0.6839(3) 0.1865(5) 0.0409(17) Uani 1 1 d . . .
H3NB H 1.1178 0.6928 0.2560 0.049 Uiso 1 1 calc R . .
C3N4 C 1.0739(3) 0.6651(4) 0.1122(5) 0.0525(19) Uani 1 1 d . . .
C3N5 C 1.0844(3) 0.6529(4) 0.0122(5) 0.0442(17) Uani 1 1 d . . .
H3NC H 1.0522 0.6390 -0.0418 0.053 Uiso 1 1 calc R . .
C3N6 C 1.1395(3) 0.6603(3) -0.0096(4) 0.0349(15) Uani 1 1 d . . .
C4B C 1.0112(3) 0.6535(6) 0.1321(6) 0.075(3) Uani 1 1 d . . .
C5B C 0.9939(4) 0.5822(7) 0.1210(8) 0.121(5) Uani 1 1 d . . .
H5BA H 0.9983 0.5659 0.0521 0.182 Uiso 1 1 calc R . .
H5BB H 0.9523 0.5773 0.1277 0.182 Uiso 1 1 calc R . .
H5BC H 1.0198 0.5557 0.1756 0.182 Uiso 1 1 calc R . .
C6B C 1.0059(4) 0.6810(7) 0.2410(7) 0.151(6) Uani 1 1 d . . .
H6BA H 1.0335 0.6562 0.2955 0.226 Uiso 1 1 calc R . .
H6BB H 0.9649 0.6748 0.2508 0.226 Uiso 1 1 calc R . .
H6BC H 1.0161 0.7293 0.2455 0.226 Uiso 1 1 calc R . .
C7B C 0.9656(3) 0.6956(5) 0.0539(7) 0.094(4) Uani 1 1 d . . .
H7BA H 0.9645 0.6792 -0.0172 0.141 Uiso 1 1 calc R . .
H7BB H 0.9775 0.7433 0.0589 0.141 Uiso 1 1 calc R . .
H7BC H 0.9259 0.6909 0.0704 0.141 Uiso 1 1 calc R . .
N4N1 N 1.20989(19) 0.6583(2) -0.1220(3) 0.0276(11) Uani 1 1 d . . .
C4N2 C 1.2258(3) 0.6445(3) -0.2154(4) 0.0351(15) Uani 1 1 d . . .
H4NA H 1.2660 0.6516 -0.2216 0.042 Uiso 1 1 calc R . .
C4N3 C 1.1854(3) 0.6208(3) -0.3001(4) 0.0385(15) Uani 1 1 d . . .
H4NB H 1.1977 0.6121 -0.3640 0.046 Uiso 1 1 calc R . .
C4N4 C 1.1258(3) 0.6094(3) -0.2923(4) 0.0387(16) Uani 1 1 d . A .
C4N5 C 1.1114(3) 0.6245(3) -0.1988(4) 0.0359(15) Uani 1 1 d . . .
H4NC H 1.0711 0.6192 -0.1914 0.043 Uiso 1 1 calc R . .
C4N6 C 1.1536(2) 0.6473(3) -0.1147(4) 0.0313(14) Uani 1 1 d . . .
C8B C 1.0810(3) 0.5804(4) -0.3851(5) 0.0447(17) Uani 1 1 d . . .
C9B C 1.1107(5) 0.5528(7) -0.4689(9) 0.057(3) Uiso 0.60 1 d P A 1
H9BA H 1.1301 0.5898 -0.4992 0.086 Uiso 0.60 1 calc PR A 1
H9BB H 1.0806 0.5315 -0.5236 0.086 Uiso 0.60 1 calc PR A 1
H9BC H 1.1407 0.5190 -0.4384 0.086 Uiso 0.60 1 calc PR A 1
C10B C 1.0348(6) 0.6339(7) -0.4228(10) 0.065(4) Uiso 0.60 1 d P A 1
H10D H 1.0538 0.6730 -0.4489 0.097 Uiso 0.60 1 calc PR A 1
H10E H 1.0164 0.6482 -0.3649 0.097 Uiso 0.60 1 calc PR A 1
H10F H 1.0040 0.6154 -0.4793 0.097 Uiso 0.60 1 calc PR A 1
C11B C 1.0523(5) 0.5163(6) -0.3439(9) 0.056(3) Uiso 0.60 1 d P A 1
H11D H 1.0315 0.5298 -0.2886 0.084 Uiso 0.60 1 calc PR A 1
H11E H 1.0838 0.4835 -0.3158 0.084 Uiso 0.60 1 calc PR A 1
H11F H 1.0237 0.4955 -0.4015 0.084 Uiso 0.60 1 calc PR A 1
C9B C 1.0767(10) 0.6303(11) -0.4734(16) 0.079(6) Uiso 0.40 1 d P A 2
H9BD H 1.1095 0.6629 -0.4568 0.118 Uiso 0.40 1 calc PR A 2
H9BE H 1.0384 0.6543 -0.4831 0.118 Uiso 0.40 1 calc PR A 2
H9BF H 1.0792 0.6061 -0.5378 0.118 Uiso 0.40 1 calc PR A 2
C10B C 1.0169(8) 0.5796(11) -0.3615(14) 0.066(6) Uiso 0.40 1 d P A 2
H10G H 0.9977 0.6235 -0.3801 0.100 Uiso 0.40 1 calc PR A 2
H10H H 1.0195 0.5709 -0.2869 0.100 Uiso 0.40 1 calc PR A 2
H10I H 0.9933 0.5438 -0.4027 0.100 Uiso 0.40 1 calc PR A 2
C11B C 1.0972(9) 0.5108(11) -0.4067(16) 0.077(6) Uiso 0.40 1 d P A 2
H11G H 1.1272 0.5115 -0.4506 0.115 Uiso 0.40 1 calc PR A 2
H11H H 1.0616 0.4866 -0.4433 0.115 Uiso 0.40 1 calc PR A 2
H11I H 1.1137 0.4877 -0.3407 0.115 Uiso 0.40 1 calc PR A 2
C100 C 0.6826(3) 1.0448(4) 0.0096(5) 0.058(2) Uani 1 1 d . . .
H10J H 0.7095 1.0845 0.0308 0.070 Uiso 1 1 calc R . .
Cl10 Cl 0.62619(11) 1.07086(17) -0.0919(2) 0.1147(10) Uani 1 1 d . . .
Cl11 Cl 0.72479(13) 0.98135(16) -0.0276(2) 0.1177(10) Uani 1 1 d . . .
Cl12 Cl 0.65450(11) 1.02072(17) 0.11758(18) 0.1065(9) Uani 1 1 d . . .
C200 C 0.8365(4) -0.0648(5) 0.2298(6) 0.080(3) Uani 1 1 d . . .
H20A H 0.7955 -0.0847 0.2194 0.096 Uiso 1 1 calc R . .
Cl20 Cl 0.87536(17) -0.08750(19) 0.3538(3) 0.1665(16) Uani 1 1 d . . .
Cl21 Cl 0.87051(15) -0.09606(16) 0.1328(3) 0.1409(13) Uani 1 1 d . . .
Cl22 Cl 0.82953(13) 0.02262(13) 0.2211(2) 0.1057(9) Uani 1 1 d . . .

loop_
_atom_site_aniso_label
_atom_site_aniso_U_11
_atom_site_aniso_U_22
_atom_site_aniso_U_33
_atom_site_aniso_U_23
_atom_site_aniso_U_13
_atom_site_aniso_U_12
Pt1 0.02787(13) 0.03444(15) 0.02769(13) -0.00180(10) 0.00693(10) -0.00124(10)
Br1 0.0539(4) 0.0474(5) 0.0457(4) -0.0014(3) 0.0088(3) 0.0008(3)
C1A 0.034(4) 0.061(5) 0.038(3) -0.003(3) 0.011(3) 0.001(3)
C2A 0.035(4) 0.052(4) 0.030(3) -0.006(3) 0.001(3) -0.004(3)
C3A 0.042(4) 0.049(5) 0.038(3) 0.001(3) 0.003(3) 0.021(3)
C1A1 0.047(4) 0.021(3) 0.053(4) 0.006(3) 0.019(3) 0.006(3)
C1A2 0.047(4) 0.041(4) 0.048(4) 0.014(3) 0.023(3) 0.009(3)
C1A3 0.039(4) 0.037(4) 0.069(5) 0.012(4) 0.009(4) 0.000(3)
C1A4 0.045(4) 0.037(4) 0.047(4) 0.002(3) 0.010(3) 0.011(3)
C1A5 0.059(5) 0.046(5) 0.045(4) -0.003(3) 0.028(3) 0.008(4)
C1A6 0.046(4) 0.042(4) 0.065(4) -0.009(4) 0.020(4) -0.006(3)
N1N1 0.031(3) 0.025(3) 0.032(3) 0.000(2) 0.007(2) -0.004(2)
C1N2 0.043(4) 0.043(4) 0.024(3) -0.002(3) 0.015(3) -0.004(3)
C1N3 0.051(4) 0.044(4) 0.023(3) -0.002(3) 0.012(3) -0.006(3)
C1N4 0.040(3) 0.024(3) 0.024(3) -0.002(2) 0.007(3) 0.004(3)
C1N5 0.034(3) 0.035(4) 0.025(3) 0.000(3) 0.004(3) 0.003(3)
C1N6 0.033(3) 0.025(3) 0.025(3) 0.002(2) 0.005(3) 0.002(3)
C4A 0.046(4) 0.052(5) 0.029(3) -0.001(3) 0.005(3) -0.012(3)
C5A 0.075(6) 0.072(6) 0.086(6) -0.044(5) -0.005(5) 0.004(5)
C6A 0.091(6) 0.095(7) 0.035(4) 0.019(4) -0.009(4) -0.027(5)
C7A 0.061(5) 0.089(7) 0.041(4) -0.020(4) 0.010(4) -0.021(4)
N2N1 0.031(3) 0.033(3) 0.026(2) -0.002(2) 0.008(2) 0.002(2)
C2N2 0.037(3) 0.041(4) 0.019(3) -0.007(3) 0.004(3) -0.004(3)
C2N3 0.038(4) 0.043(4) 0.023(3) 0.000(3) 0.011(3) 0.003(3)
C2N4 0.032(3) 0.028(3) 0.029(3) -0.001(3) 0.008(3) 0.006(3)
C2N5 0.034(3) 0.028(4) 0.029(3) -0.002(3) 0.000(3) -0.002(3)
C2N6 0.031(3) 0.028(3) 0.026(3) 0.002(3) 0.003(3) -0.003(3)
C8A 0.037(3) 0.036(4) 0.031(3) -0.001(3) 0.011(3) -0.003(3)
C9A 0.054(4) 0.042(4) 0.052(4) 0.005(3) 0.016(3) -0.005(3)
C10A 0.039(4) 0.053(5) 0.039(3) -0.004(3) 0.005(3) 0.002(3)
C11A 0.049(4) 0.047(5) 0.047(4) -0.006(3) 0.016(3) 0.007(3)
Pt2 0.02628(13) 0.03281(15) 0.03007(13) -0.00355(10) 0.00108(9) -0.00175(10)
Br2 0.0628(5) 0.0463(5) 0.0510(4) 0.0010(3) 0.0017(4) -0.0001(4)
C1B 0.044(4) 0.045(4) 0.038(3) -0.006(3) -0.009(3) -0.002(3)
C2B 0.028(3) 0.064(5) 0.044(4) -0.009(3) 0.004(3) -0.005(3)
C3B 0.043(4) 0.034(4) 0.049(4) 0.005(3) 0.002(3) 0.009(3)
N3N1 0.038(3) 0.032(3) 0.029(3) -0.002(2) 0.003(2) 0.001(2)
C3N2 0.041(4) 0.041(4) 0.033(3) 0.000(3) 0.007(3) 0.002(3)
C3N3 0.038(4) 0.055(5) 0.030(3) -0.003(3) 0.008(3) -0.003(3)
C3N4 0.045(4) 0.073(6) 0.042(4) 0.000(4) 0.017(3) 0.007(4)
C3N5 0.031(3) 0.063(5) 0.037(3) -0.003(3) 0.004(3) -0.003(3)
C3N6 0.034(3) 0.038(4) 0.031(3) -0.005(3) 0.002(3) -0.002(3)
C4B 0.045(5) 0.123(9) 0.059(5) -0.006(5) 0.018(4) -0.008(5)
C5B 0.072(7) 0.164(13) 0.141(10) 0.028(9) 0.053(7) -0.043(7)
C6B 0.062(6) 0.34(2) 0.060(6) -0.049(8) 0.036(5) -0.027(8)
C7B 0.041(5) 0.169(11) 0.077(6) -0.031(6) 0.021(5) 0.004(5)
N4N1 0.026(3) 0.030(3) 0.022(2) 0.003(2) -0.005(2) -0.012(2)
C4N2 0.037(3) 0.032(4) 0.039(3) -0.004(3) 0.014(3) -0.006(3)
C4N3 0.046(4) 0.037(4) 0.033(3) -0.005(3) 0.008(3) -0.010(3)
C4N4 0.039(4) 0.045(4) 0.032(3) -0.002(3) 0.008(3) -0.008(3)
C4N5 0.031(3) 0.047(4) 0.031(3) -0.003(3) 0.008(3) -0.007(3)
C4N6 0.030(3) 0.034(4) 0.030(3) 0.003(3) 0.006(3) -0.001(3)
C8B 0.037(4) 0.055(5) 0.037(3) -0.003(3) -0.004(3) -0.005(3)
C100 0.052(4) 0.059(5) 0.064(5) -0.014(4) 0.013(4) -0.014(4)
Cl10 0.0718(16) 0.161(3) 0.1056(19) 0.0519(19) 0.0048(14) 0.0034(17)
Cl11 0.127(2) 0.114(2) 0.113(2) -0.0446(18) 0.0251(18) 0.0368(18)
Cl12 0.0741(16) 0.170(3) 0.0791(15) 0.0147(17) 0.0254(13) 0.0011(17)
C200 0.080(6) 0.076(7) 0.083(6) 0.012(5) 0.014(5) -0.007(5)
Cl20 0.173(3) 0.153(3) 0.138(3) 0.062(2) -0.051(2) -0.018(3)
Cl21 0.158(3) 0.087(2) 0.208(3) 0.015(2) 0.109(3) 0.011(2)
Cl22 0.121(2) 0.0722(18) 0.116(2) 0.0010(16) 0.0051(17) -0.0099(16)

loop_
_atom_type_symbol
_atom_type_description
_atom_type_scat_dispersion_real
_atom_type_scat_dispersion_imag
_atom_type_scat_source
C C 0.0033 0.0016 'International Tables Vol C Tables 4.2.6.8 and 6.1.1.4'
H H 0.0000 0.0000 'International Tables Vol C Tables 4.2.6.8 and 6.1.1.4'
N N 0.0061 0.0033 'International Tables Vol C Tables 4.2.6.8 and 6.1.1.4'
Cl Cl 0.1484 0.1585 'International Tables Vol C Tables 4.2.6.8 and 6.1.1.4'
Br Br -0.2901 2.4595 'International Tables Vol C Tables 4.2.6.8 and 6.1.1.4'
Pt Pt -1.7033 8.3905 'International Tables Vol C Tables 4.2.6.8 and 6.1.1.4'

loop_
_geom_angle_atom_site_label_1
_geom_angle_atom_site_label_2
_geom_angle_atom_site_label_3
_geom_angle
C1A Pt1 C2A 86.4(2)
C1A Pt1 C3A 88.6(3)
C2A Pt1 C3A 85.4(2)
C1A Pt1 N2N1 174.95(19)
C2A Pt1 N2N1 98.4(2)
C3A Pt1 N2N1 93.6(2)
C1A Pt1 N1N1 99.0(2)
C2A Pt1 N1N1 174.7(2)
C3A Pt1 N1N1 94.3(2)
N2N1 Pt1 N1N1 76.34(17)
C1A Pt1 Br1 91.1(2)
C2A Pt1 Br1 91.99(19)
C3A Pt1 Br1 177.37(17)
N2N1 Pt1 Br1 86.95(13)
N1N1 Pt1 Br1 88.29(13)
C1A1 C3A Pt1 114.5(4)
C1A2 C1A1 C1A6 116.4(6)
C1A2 C1A1 C3A 122.2(6)
C1A6 C1A1 C3A 121.4(6)
C1A1 C1A2 C1A3 121.2(6)
C1A4 C1A3 C1A2 122.0(6)
C1A3 C1A4 C1A5 117.7(6)
C1A3 C1A4 C3B 122.3(7)
C1A5 C1A4 C3B 119.9(6)
C1A6 C1A5 C1A4 120.5(6)
C1A5 C1A6 C1A1 122.2(6)
C1N2 N1N1 C1N6 118.0(5)
C1N2 N1N1 Pt1 126.0(4)
C1N6 N1N1 Pt1 116.0(3)
C1N3 C1N2 N1N1 122.2(6)
C1N2 C1N3 C1N4 121.0(5)
C1N5 C1N4 C1N3 115.8(5)
C1N5 C1N4 C4A 124.2(6)
C1N3 C1N4 C4A 120.0(5)
C1N6 C1N5 C1N4 122.2(6)
N1N1 C1N6 C1N5 120.8(5)
N1N1 C1N6 C2N6 115.4(5)
C1N5 C1N6 C2N6 123.7(5)
C7A C4A C1N4 112.9(5)
C7A C4A C6A 107.5(6)
C1N4 C4A C6A 109.5(5)
C7A C4A C5A 108.3(6)
C1N4 C4A C5A 108.5(5)
C6A C4A C5A 110.2(6)
C2N2 N2N1 C2N6 117.0(5)
C2N2 N2N1 Pt1 126.4(4)
C2N6 N2N1 Pt1 116.2(4)
N2N1 C2N2 C2N3 123.7(5)
C2N2 C2N3 C2N4 119.7(5)
C2N3 C2N4 C2N5 116.3(5)
C2N3 C2N4 C8A 120.0(5)
C2N5 C2N4 C8A 123.6(5)
C2N6 C2N5 C2N4 121.4(5)
N2N1 C2N6 C2N5 121.7(5)
N2N1 C2N6 C1N6 115.5(5)
C2N5 C2N6 C1N6 122.8(5)
C9A C8A C11A 110.6(5)
C9A C8A C2N4 106.2(5)
C11A C8A C2N4 110.7(5)
C9A C8A C10A 110.1(5)
C11A C8A C10A 107.1(5)
C2N4 C8A C10A 112.1(5)
C1B Pt2 C2B 85.5(3)
C1B Pt2 C3B 87.0(2)
C2B Pt2 C3B 90.2(3)
C1B Pt2 N4N1 173.6(2)
C2B Pt2 N4N1 100.1(2)
C3B Pt2 N4N1 96.1(2)
C1B Pt2 N3N1 98.5(2)
C2B Pt2 N3N1 175.5(2)
C3B Pt2 N3N1 92.2(2)
N4N1 Pt2 N3N1 75.86(17)
C1B Pt2 Br2 92.75(18)
C2B Pt2 Br2 91.1(2)
C3B Pt2 Br2 178.67(19)
N4N1 Pt2 Br2 83.97(13)
N3N1 Pt2 Br2 86.58(13)
C1A4 C3B Pt2 111.7(4)
C3N2 N3N1 C3N6 116.7(5)
C3N2 N3N1 Pt2 127.0(4)
C3N6 N3N1 Pt2 116.2(4)
N3N1 C3N2 C3N3 124.3(6)
C3N2 C3N3 C3N4 120.1(6)
C3N3 C3N4 C3N5 116.2(6)
C3N3 C3N4 C4B 124.8(6)
C3N5 C3N4 C4B 118.9(6)
C3N6 C3N5 C3N4 121.6(6)
C3N5 C3N6 N3N1 121.0(5)
C3N5 C3N6 C4N6 124.0(5)
N3N1 C3N6 C4N6 115.0(5)
C5B C4B C3N4 111.7(8)
C5B C4B C7B 108.7(8)
C3N4 C4B C7B 109.7(7)
C5B C4B C6B 111.0(9)
C3N4 C4B C6B 110.9(7)
C7B C4B C6B 104.5(8)
C4N6 N4N1 C4N2 118.0(4)
C4N6 N4N1 Pt2 117.1(4)
C4N2 N4N1 Pt2 124.9(4)
C4N3 C4N2 N4N1 121.9(6)
C4N2 C4N3 C4N4 119.9(6)
C4N5 C4N4 C4N3 116.6(5)
C4N5 C4N4 C8B 123.1(6)
C4N3 C4N4 C8B 120.3(5)
C4N4 C4N5 C4N6 121.7(6)
N4N1 C4N6 C4N5 121.7(5)
N4N1 C4N6 C3N6 115.6(5)
C4N5 C4N6 C3N6 122.7(5)
C11B C8B C10B 141.6(10)
C11B C8B C9B 116.4(13)
C10B C8B C9B 50.0(9)
C11B C8B C9B 49.5(9)
C10B C8B C9B 114.1(8)
C9B C8B C9B 69.4(10)
C11B C8B C4N4 110.4(9)
C10B C8B C4N4 108.0(7)
C9B C8B C4N4 107.0(9)
C9B C8B C4N4 112.6(6)
C11B C8B C10B 108.2(13)
C10B C8B C10B 56.4(9)
C9B C8B C10B 104.0(12)
C9B C8B C10B 136.3(9)
C4N4 C8B C10B 110.6(8)
C11B C8B C11B 56.6(9)
C10B C8B C11B 111.3(8)
C9B C8B C11B 145.4(10)
C9B C8B C11B 103.9(8)
C4N4 C8B C11B 106.8(6)
C10B C8B C11B 56.4(9)
Cl11 C100 Cl10 112.0(4)
Cl11 C100 Cl12 110.8(5)
Cl10 C100 Cl12 111.4(4)
Cl21 C200 Cl22 110.8(5)
Cl21 C200 Cl20 111.7(5)
Cl22 C200 Cl20 109.9(5)

loop_
_geom_bond_atom_site_label_1
_geom_bond_atom_site_label_2
_geom_bond_distance
Pt1 C1A 2.048(6)
Pt1 C2A 2.052(5)
Pt1 C3A 2.084(6)
Pt1 N2N1 2.149(5)
Pt1 N1N1 2.155(4)
Pt1 Br1 2.5866(8)
C3A C1A1 1.489(8)
C1A1 C1A2 1.390(8)
C1A1 C1A6 1.399(8)
C1A2 C1A3 1.411(9)
C1A3 C1A4 1.364(9)
C1A4 C1A5 1.400(9)
C1A4 C3B 1.468(9)
C1A5 C1A6 1.396(9)
N1N1 C1N2 1.355(7)
N1N1 C1N6 1.361(7)
C1N2 C1N3 1.353(7)
C1N3 C1N4 1.404(8)
C1N4 C1N5 1.372(7)
C1N4 C4A 1.514(8)
C1N5 C1N6 1.371(7)
C1N6 C2N6 1.490(7)
C4A C7A 1.505(9)
C4A C6A 1.531(9)
C4A C5A 1.550(10)
N2N1 C2N2 1.353(7)
N2N1 C2N6 1.354(7)
C2N2 C2N3 1.359(8)
C2N3 C2N4 1.392(7)
C2N4 C2N5 1.393(7)
C2N4 C8A 1.534(8)
C2N5 C2N6 1.363(8)
C8A C9A 1.525(8)
C8A C11A 1.532(8)
C8A C10A 1.540(8)
Pt2 C1B 2.049(5)
Pt2 C2B 2.050(6)
Pt2 C3B 2.090(6)
Pt2 N4N1 2.151(4)
Pt2 N3N1 2.151(5)
Pt2 Br2 2.5824(8)
N3N1 C3N2 1.342(7)
N3N1 C3N6 1.359(7)
C3N2 C3N3 1.349(8)
C3N3 C3N4 1.365(8)
C3N4 C3N5 1.398(9)
C3N4 C4B 1.526(10)
C3N5 C3N6 1.356(8)
C3N6 C4N6 1.496(8)
C4B C5B 1.460(14)
C4B C7B 1.543(12)
C4B C6B 1.551(11)
N4N1 C4N6 1.328(7)
N4N1 C4N2 1.372(7)
C4N2 C4N3 1.370(7)
C4N3 C4N4 1.405(8)
C4N4 C4N5 1.363(8)
C4N4 C8B 1.528(8)
C4N5 C4N6 1.381(7)
C8B C11B 1.47(2)
C8B C10B 1.504(14)
C8B C9B 1.50(2)
C8B C9B 1.504(13)
C8B C10B 1.559(18)
C8B C11B 1.573(13)
C100 Cl11 1.712(8)
C100 Cl10 1.727(7)
C100 Cl12 1.733(7)
C200 Cl21 1.732(9)
C200 Cl22 1.735(9)
C200 Cl20 1.739(8)
